data_1545043
loop_
_publ_author_name
'Seethalakshmi, P.'
'Palanivel, C.'

_publ_section_title
;
 4-[Bis(2-chloroethyl)amino]benzaldehyde
;
_journal_coeditor_code SU4089
_journal_issue 1
_journal_name_full IUCrData
_journal_page_first x162043
_journal_paper_doi 10.1107/S2414314616020435
_journal_volume 2
_journal_year 2017
_chemical_formula_iupac 'C11 H13 Cl2 N O'
_chemical_formula_moiety 'C11 H13 Cl2 N O'
_chemical_formula_sum 'C11 H13 Cl2 N O'
_chemical_formula_weight 246.12
_chemical_name_common
;
4-[Bis(2-chloroethyl)amino]benzaldehyde
;
_space_group_crystal_system monoclinic
_space_group_IT_number 9
_space_group_name_Hall 'C -2yc'
_space_group_name_H-M_alt 'C 1 c 1'
_symmetry_space_group_name_Hall 'C -2yc'
_symmetry_space_group_name_H-M 'C 1 c 1'
_atom_sites_solution_hydrogens geom
_atom_sites_solution_primary direct
_atom_sites_solution_secondary difmap
_audit_creation_method SHELXL-2014/7
_cell_angle_alpha 90
_cell_angle_beta 116.3080(14)
_cell_angle_gamma 90
_cell_formula_units_Z 4
_cell_length_a 14.7725(5)
_cell_length_b 9.3588(3)
_cell_length_c 9.8079(3)
_cell_measurement_reflns_used 2835
_cell_measurement_temperature 296(2)
_cell_measurement_theta_max 26.22
_cell_measurement_theta_min 2.66
_cell_volume 1215.53(7)
_computing_cell_refinement
;
SAINT (Bruker, 2014)
;
_computing_data_collection
;
APEX2 (Bruker, 2014)
;
_computing_data_reduction
;
SAINT (Bruker, 2014)
;
_computing_molecular_graphics
;
SHELXTL (Sheldrick 2008) and Mercury (Macrae <i>et al.</i>,
2008)
;
_computing_publication_material
;
SHELXL2014 (Sheldrick, 2015) and PLATON (Spek, 2009)
;
_computing_structure_refinement
;
SHELXL2014 (Sheldrick, 2015)
;
_computing_structure_solution
;
SHELXS97 (Sheldrick 2008)
;
_diffrn_ambient_temperature 296(2)
_diffrn_measured_fraction_theta_full 1.000
_diffrn_measured_fraction_theta_max 1.000
_diffrn_measurement_device_type 'Bruker APEXII CCD'
_diffrn_measurement_method '\f and \w scans'
_diffrn_radiation_type MoK\a
_diffrn_radiation_wavelength 0.71073
_diffrn_reflns_av_R_equivalents 0.0128
_diffrn_reflns_limit_h_max 17
_diffrn_reflns_limit_h_min -17
_diffrn_reflns_limit_k_max 11
_diffrn_reflns_limit_k_min -11
_diffrn_reflns_limit_l_max 11
_diffrn_reflns_limit_l_min -11
_diffrn_reflns_number 4392
_diffrn_reflns_theta_full 24.994
_diffrn_reflns_theta_max 24.994
_diffrn_reflns_theta_min 2.665
_exptl_absorpt_coefficient_mu 0.508
_exptl_absorpt_correction_T_max 0.951
_exptl_absorpt_correction_T_min 0.842
_exptl_absorpt_correction_type multi-scan
_exptl_absorpt_process_details
;
(SADABS; Bruker, 2014)
;
_exptl_crystal_colour violet
_exptl_crystal_density_diffrn 1.345
_exptl_crystal_description block
_exptl_crystal_F_000 512
_exptl_crystal_size_max 0.350
_exptl_crystal_size_mid 0.220
_exptl_crystal_size_min 0.100
_refine_diff_density_max 0.250
_refine_diff_density_min -0.289
_refine_ls_abs_structure_details
;
Flack <i>x</i> determined using 848 quotients
[(<i>I</i>^+^)-(<i>I</i>^-^)]/[(<i>I</i>^+^)+(<i>I</i>^-^)]
(Parsons <i>et al.</i>,  2013)
;
_refine_ls_abs_structure_Flack 0.08(2)
_refine_ls_extinction_method none
_refine_ls_goodness_of_fit_ref 1.023
_refine_ls_hydrogen_treatment constr
_refine_ls_matrix_type full
_refine_ls_number_parameters 136
_refine_ls_number_reflns 2044
_refine_ls_number_restraints 2
_refine_ls_restrained_S_all 1.022
_refine_ls_R_factor_all 0.0402
_refine_ls_R_factor_gt 0.0378
_refine_ls_shift/su_max 0.000
_refine_ls_shift/su_mean 0.000
_refine_ls_structure_factor_coef Fsqd
_refine_ls_weighting_details 'w=1/[\s^2^(Fo^2^)+(0.0553P)^2^+0.7925P] where P=(Fo^2^+2Fc^2^)/3'
_refine_ls_weighting_scheme calc
_refine_ls_wR_factor_gt 0.0999
_refine_ls_wR_factor_ref 0.1025
_reflns_number_gt 1926
_reflns_number_total 2044
_reflns_threshold_expression 'I > 2\s(I)'
_cod_data_source_file su4089sup1.cif
_cod_data_source_block I
_cod_original_cell_volume 1215.52(7)
_cod_database_code 1545043
_shelx_space_group_comment
;
The symmetry employed for this shelxl refinement is uniquely defined
by the following loop, which should always be used as a source of
symmetry information in preference to the above space-group names.
They are only intended as comments.
;
_shelx_estimated_absorpt_t_min 0.842
_shelx_estimated_absorpt_t_max 0.951

loop_
_space_group_symop_operation_xyz
'x, y, z'
'x, -y, z+1/2'
'x+1/2, y+1/2, z'
'x+1/2, -y+1/2, z+1/2'

loop_
_atom_site_type_symbol
_atom_site_label
_atom_site_fract_x
_atom_site_fract_y
_atom_site_fract_z
_atom_site_U_iso_or_equiv
_atom_site_adp_type
_atom_site_calc_flag
_atom_site_occupancy
C C1 0.6673(3) 0.3236(4) 0.2692(4) 0.0449(8) Uani d 1
H H1 0.6576 0.2252 0.2634 0.054 Uiso calc 1
C C2 0.7354(3) 0.3839(5) 0.4026(4) 0.0514(9) Uani d 1
H H2 0.7704 0.3253 0.4863 0.062 Uiso calc 1
C C3 0.7538(3) 0.5297(5) 0.4168(4) 0.0499(9) Uani d 1
C C4 0.7002(3) 0.6147(4) 0.2902(4) 0.0473(9) Uani d 1
H H4 0.7113 0.7128 0.2968 0.057 Uiso calc 1
C C5 0.6309(3) 0.5565(4) 0.1552(4) 0.0432(8) Uani d 1
H H5 0.5961 0.6159 0.0721 0.052 Uiso calc 1
C C6 0.6119(3) 0.4089(4) 0.1410(4) 0.0379(7) Uani d 1
C C7 0.8248(4) 0.5912(6) 0.5606(5) 0.0729(13) Uani d 1
H H7 0.8581 0.5279 0.6404 0.087 Uiso calc 1
C C8 0.4888(3) 0.4367(4) -0.1290(4) 0.0476(8) Uani d 1
H H8A 0.4717 0.3777 -0.2184 0.057 Uiso calc 1
H H8B 0.5330 0.5127 -0.1306 0.057 Uiso calc 1
C C9 0.3941(4) 0.5004(6) -0.1334(5) 0.0649(11) Uani d 1
H H9A 0.4110 0.5636 -0.0472 0.078 Uiso calc 1
H H9B 0.3507 0.4252 -0.1279 0.078 Uiso calc 1
C C10 0.5119(3) 0.2010(4) -0.0036(5) 0.0549(9) Uani d 1
H H10A 0.4420 0.1908 -0.0782 0.066 Uiso calc 1
H H10B 0.5175 0.1689 0.0939 0.066 Uiso calc 1
C C11 0.5779(4) 0.1099(5) -0.0490(6) 0.0673(12) Uani d 1
H H11A 0.6480 0.1203 0.0248 0.081 Uiso calc 1
H H11B 0.5716 0.1403 -0.1474 0.081 Uiso calc 1
Cl Cl1 0.33067(14) 0.5973(2) -0.30549(17) 0.1116(7) Uani d 1
Cl Cl2 0.54009(14) -0.07305(13) -0.0583(2) 0.1026(6) Uani d 1
N N1 0.5415(2) 0.3503(3) 0.0072(3) 0.0485(8) Uani d 1
O O1 0.8448(3) 0.7153(5) 0.5867(4) 0.1042(15) Uani d 1

loop_
_atom_site_aniso_label
_atom_site_aniso_U_11
_atom_site_aniso_U_22
_atom_site_aniso_U_33
_atom_site_aniso_U_12
_atom_site_aniso_U_13
_atom_site_aniso_U_23
C1 0.0492(19) 0.0381(18) 0.0434(18) 0.0023(15) 0.0169(15) 0.0023(15)
C2 0.046(2) 0.064(3) 0.0378(19) 0.0090(17) 0.0129(17) 0.0093(16)
C3 0.0434(19) 0.064(2) 0.0401(18) -0.0042(18) 0.0163(15) -0.0097(18)
C4 0.054(2) 0.044(2) 0.049(2) -0.0157(16) 0.0269(18) -0.0147(17)
C5 0.050(2) 0.0394(19) 0.0380(18) -0.0018(15) 0.0178(17) 0.0007(15)
C6 0.0400(16) 0.0358(17) 0.0372(16) -0.0025(14) 0.0164(14) -0.0039(13)
C7 0.061(3) 0.096(4) 0.049(3) -0.013(3) 0.014(2) -0.020(2)
C8 0.051(2) 0.049(2) 0.0374(17) -0.0015(16) 0.0155(16) -0.0061(15)
C9 0.057(2) 0.079(3) 0.057(2) 0.011(2) 0.0236(19) 0.007(2)
C10 0.048(2) 0.048(2) 0.059(2) -0.0081(17) 0.0150(17) -0.0059(18)
C11 0.065(3) 0.053(2) 0.078(3) -0.0001(19) 0.027(2) -0.011(2)
Cl1 0.1303(13) 0.1108(12) 0.0692(8) 0.0702(10) 0.0221(8) 0.0210(8)
Cl2 0.1109(11) 0.0428(6) 0.1303(13) 0.0013(6) 0.0317(9) -0.0175(7)
N1 0.0513(17) 0.0396(16) 0.0401(16) -0.0029(13) 0.0071(14) -0.0009(13)
O1 0.108(3) 0.109(4) 0.072(2) -0.041(3) 0.018(2) -0.040(2)

loop_
_atom_type_symbol
_atom_type_description
_atom_type_scat_dispersion_real
_atom_type_scat_dispersion_imag
_atom_type_scat_source
C C 0.0033 0.0016 'International Tables Vol C Tables 4.2.6.8 and 6.1.1.4'
H H 0.0000 0.0000 'International Tables Vol C Tables 4.2.6.8 and 6.1.1.4'
N N 0.0061 0.0033 'International Tables Vol C Tables 4.2.6.8 and 6.1.1.4'
O O 0.0106 0.0060 'International Tables Vol C Tables 4.2.6.8 and 6.1.1.4'
Cl Cl 0.1484 0.1585 'International Tables Vol C Tables 4.2.6.8 and 6.1.1.4'

loop_
_geom_angle_atom_site_label_1
_geom_angle_atom_site_label_2
_geom_angle_atom_site_label_3
_geom_angle
C2 C1 C6 120.7(3)
C2 C1 H1 119.6
C6 C1 H1 119.6
C1 C2 C3 122.0(3)
C1 C2 H2 119.0
C3 C2 H2 119.0
C2 C3 C4 117.8(3)
C2 C3 C7 120.8(4)
C4 C3 C7 121.4(4)
C5 C4 C3 121.3(4)
C5 C4 H4 119.4
C3 C4 H4 119.4
C4 C5 C6 120.9(3)
C4 C5 H5 119.5
C6 C5 H5 119.5
N1 C6 C5 121.3(3)
N1 C6 C1 121.4(3)
C5 C6 C1 117.3(3)
O1 C7 C3 126.6(5)
O1 C7 H7 116.7
C3 C7 H7 116.7
N1 C8 C9 111.0(3)
N1 C8 H8A 109.4
C9 C8 H8A 109.4
N1 C8 H8B 109.4
C9 C8 H8B 109.4
H8A C8 H8B 108.0
C8 C9 Cl1 108.9(3)
C8 C9 H9A 109.9
Cl1 C9 H9A 109.9
C8 C9 H9B 109.9
Cl1 C9 H9B 109.9
H9A C9 H9B 108.3
N1 C10 C11 110.7(3)
N1 C10 H10A 109.5
C11 C10 H10A 109.5
N1 C10 H10B 109.5
C11 C10 H10B 109.5
H10A C10 H10B 108.1
C10 C11 Cl2 109.2(3)
C10 C11 H11A 109.8
Cl2 C11 H11A 109.8
C10 C11 H11B 109.8
Cl2 C11 H11B 109.8
H11A C11 H11B 108.3
C6 N1 C10 121.9(3)
C6 N1 C8 121.6(3)
C10 N1 C8 116.5(3)

loop_
_geom_bond_atom_site_label_1
_geom_bond_atom_site_label_2
_geom_bond_distance
C1 C2 1.370(5)
C1 C6 1.405(5)
C1 H1 0.9300
C2 C3 1.385(6)
C2 H2 0.9300
C3 C4 1.389(6)
C3 C7 1.453(6)
C4 C5 1.377(5)
C4 H4 0.9300
C5 C6 1.405(5)
C5 H5 0.9300
C6 N1 1.377(4)
C7 O1 1.197(7)
C7 H7 0.9300
C8 N1 1.457(5)
C8 C9 1.504(6)
C8 H8A 0.9700
C8 H8B 0.9700
C9 Cl1 1.774(5)
C9 H9A 0.9700
C9 H9B 0.9700
C10 N1 1.454(5)
C10 C11 1.503(6)
C10 H10A 0.9700
C10 H10B 0.9700
C11 Cl2 1.791(5)
C11 H11A 0.9700
C11 H11B 0.9700

loop_
_geom_hbond_atom_site_label_D
_geom_hbond_atom_site_label_H
_geom_hbond_atom_site_label_A
_geom_hbond_site_symmetry_A
_geom_hbond_distance_DH
_geom_hbond_distance_HA
_geom_hbond_distance_DA
_geom_hbond_angle_DHA
C2 H2 Cl1 3_546 0.93 2.81 3.715(5) 164
C8 H8A O1 3_444 0.97 2.51 3.367(6) 147
C8 H8B Cg 2_564 0.97 2.73 3.482(5) 134

loop_
_geom_torsion_atom_site_label_1
_geom_torsion_atom_site_label_2
_geom_torsion_atom_site_label_3
_geom_torsion_atom_site_label_4
_geom_torsion
C6 C1 C2 C3 -0.9(6)
C1 C2 C3 C4 0.2(6)
C1 C2 C3 C7 178.6(4)
C2 C3 C4 C5 0.2(6)
C7 C3 C4 C5 -178.2(4)
C3 C4 C5 C6 0.1(6)
C4 C5 C6 N1 178.8(3)
C4 C5 C6 C1 -0.8(5)
C2 C1 C6 N1 -178.4(3)
C2 C1 C6 C5 1.2(5)
C2 C3 C7 O1 -178.2(5)
C4 C3 C7 O1 0.1(8)
N1 C8 C9 Cl1 -177.4(3)
N1 C10 C11 Cl2 179.2(3)
C5 C6 N1 C10 -172.2(3)
C1 C6 N1 C10 7.4(5)
C5 C6 N1 C8 4.7(5)
C1 C6 N1 C8 -175.8(3)
C11 C10 N1 C6 -90.4(4)
C11 C10 N1 C8 92.6(4)
C9 C8 N1 C6 -88.8(5)
C9 C8 N1 C10 88.2(4)

_cod_database_fobs_code 1545043
